data_7044409
loop_
_publ_author_name
'Hill, Anthony'
'Foreman, Mark'
'Ma, Chenxi'
'Otten, Natalie E.'
'Sharma, Manab'
'Tshabang, Never'
'Ward, Jas S.'

_publ_section_title
;
 Dihydrobis(methimazolyl)borato Complexes of Ruthenium and Osmium
;
_journal_name_full 'Dalton Trans.'
_journal_paper_doi 10.1039/C7DT02420G
_journal_year 2017
_chemical_formula_moiety 'C46 H42 Cl4 N4 O2 P2 Ru2 S2'
_chemical_formula_sum 'C46 H42 Cl4 N4 O2 P2 Ru2 S2'
_chemical_formula_weight 1152.83
_space_group_crystal_system monoclinic
_space_group_IT_number 14
_space_group_name_Hall '-P 2ybc'
_space_group_name_H-M_alt 'P 1 21/c 1'
_symmetry_space_group_name_Hall '-P 2ybc'
_symmetry_space_group_name_H-M 'P 1 21/c 1'
_atom_sites_solution_hydrogens mixed
_atom_sites_solution_primary dual
_audit_creation_date 2017-03-25
_audit_creation_method
;
Olex2 1.2
(compiled 2017.03.02 svn.r3394 for OlexSys, GUI svn.r5324)
;
_audit_update_record
;
2017-03-25 deposited with the CCDC.
2017-09-28 downloaded from the CCDC.
;
_cell_angle_alpha 90
_cell_angle_beta 106.263(2)
_cell_angle_gamma 90
_cell_formula_units_Z 2
_cell_length_a 15.3765(2)
_cell_length_b 9.48940(10)
_cell_length_c 16.8296(3)
_cell_measurement_reflns_used 14431
_cell_measurement_temperature 150.00(10)
_cell_measurement_theta_max 72.9040
_cell_measurement_theta_min 5.3760
_cell_volume 2357.41(6)
_computing_cell_refinement 'CrysAlisPro 1.171.38.46 (Rigaku OD, 2015)'
_computing_data_collection 'CrysAlisPro 1.171.38.46 (Rigaku OD, 2015)'
_computing_data_reduction 'CrysAlisPro 1.171.38.46 (Rigaku OD, 2015)'
_computing_molecular_graphics 'Olex2 (Dolomanov et al., 2009)'
_computing_publication_material 'Olex2 (Dolomanov et al., 2009)'
_computing_structure_refinement 'ShelXL (Sheldrick, 2015)'
_computing_structure_solution 'ShelXT (Sheldrick, 2015)'
_diffrn_ambient_environment N~2~
_diffrn_ambient_temperature 150.00(10)
_diffrn_detector 'CCD plate'
_diffrn_detector_area_resol_mean 8.1297
_diffrn_detector_type EosS2
_diffrn_measured_fraction_theta_full 1.000
_diffrn_measured_fraction_theta_max 0.997
_diffrn_measurement_details
;
List of Runs (angles in degrees, time in seconds):

  # Type    Start    End  Width  t~exp~   \w     \q     \k     \f   Frames
#--------------------------------------------------------------------------
  1  \w     24.00  61.00   1.00    1.00    --   37.66  57.00  30.00   37
  2  \w     65.00 103.00   1.00    1.00    --   37.66  38.00  30.00   38
  3  \w     80.00 105.00   1.00    1.00    --   37.66  57.00  30.00   25
  4  \w     68.00 104.00   1.00    1.00    --   37.66  38.00 -30.00   36
  5  \w     74.00 101.00   1.00    1.00    --   37.66  19.00 -90.00   27
  6  \w     61.00  94.00   1.00    1.00    --   37.66  77.00 -90.00   33
  7  \w     71.00  98.00   1.00    1.00    --   37.66  77.00-180.00   27
  8  \w     29.00  73.00   1.00    1.00    --   37.66  57.00-180.00   44
  9  \w     25.00  66.00   1.00    1.00    --   37.66  77.00-180.00   41
 10  \w     12.00  38.00   1.00    1.00    --   37.66  77.00 -90.00   26
 11  \w     15.00  74.00   1.00    1.00    --   37.66  77.00 -30.00   59
 12  \w     44.00  98.00   1.00    1.00    --   37.66  38.00   0.00   54
 13  \w     67.00 105.00   1.00    1.00    --   37.66  77.00  60.00   38
 14  \w     69.00  96.00   1.00    1.00    --   37.66  57.00 120.00   27
 15  \w     41.00  67.00   1.00    4.00    --  111.00 -12.00  30.00   26
 16  \w     49.00  74.00   1.00    4.00    --  111.00 -50.00   0.00   25
 17  \w     59.00  86.00   1.00    4.00    --  111.00 -52.00 -30.00   27
 18  \w     86.00 113.00   1.00    4.00    --  111.00 -77.00 -60.00   27
 19  \w     82.00 113.00   1.00    4.00    --  111.00-111.00   0.00   31
 20  \w     77.00 114.00   1.00    4.00    --  111.00-111.00 -60.00   37
 21  \w    120.00 145.00   1.00    4.00    --  111.00 -92.00-150.00   25
 22  \w     92.00 125.00   1.00    4.00    --  111.00 -25.00-180.00   33
 23  \w    128.00 178.00   1.00    4.00    --  111.00  25.00 -90.00   50
 24  \w    151.00 176.00   1.00    4.00    --  111.00  64.00 -30.00   25
 25  \w    140.00 177.00   1.00    4.00    --  111.00  64.00 -90.00   37
 26  \w    134.00 177.00   1.00    4.00    --  111.00 111.00 -60.00   43
 27  \w    129.00 156.00   1.00    4.00    --  111.00  64.00-150.00   27
 28  \w    118.00 145.00   1.00    4.00    --  111.00  25.00 -30.00   27
 29  \w    110.00 156.00   1.00    4.00    --  111.00 -12.00  30.00   46
 30  \w    137.00 165.00   1.00    4.00    --  111.00  38.00  60.00   28
 31  \w    122.00 149.00   1.00    4.00    --  111.00  77.00   0.00   27
 32  \w    103.00 130.00   1.00    4.00    --  111.00  25.00   0.00   27
 33  \w    100.00 169.00   1.00    4.00    --  111.00  38.00  30.00   69
 34  \w    103.00 170.00   1.00    4.00    --  111.00  38.00 150.00   67
 35  \w     92.00 119.00   1.00    4.00    --  111.00  77.00   0.00   27
 36  \w     98.00 123.00   1.00    4.00    --  111.00  38.00 -30.00   25
 37  \w     93.00 151.00   1.00    4.00    --  111.00  38.00 -90.00   58
 38  \w    100.00 134.00   1.00    4.00    --  111.00  50.00-120.00   34
 39  \w     95.00 124.00   1.00    4.00    --  111.00  64.00-150.00   29
 40  \w     63.00  90.00   1.00    4.00    --  111.00 -43.00-165.94   27
 41  \w     60.00 127.00   1.00    4.00    --  111.00 -64.00-180.00   67
 42  \w     76.00 103.00   1.00    4.00    --  111.00 -50.00 -90.00   27
 43  \w     60.00 127.00   1.00    4.00    --  111.00 -64.00 -90.00   67
 44  \w     56.00 114.00   1.00    4.00    --  111.00-111.00  60.00   58
 45  \w     89.00 122.00   1.00    4.00    --  111.00 -92.00 120.00   33
 46  \w     98.00 125.00   1.00    4.00    --  111.00 -77.00 120.00   27
 47  \w     87.00 116.00   1.00    4.00    --  111.00-111.00 150.00   29
 48  \w     75.00 114.00   1.00    4.00    --  111.00-111.00  90.00   39
 49  \w     87.00 121.00   1.00    4.00    --  111.00 -50.00  60.00   34
 50  \w     98.00 128.00   1.00    4.00    --  111.00  38.00  60.00   30
 51  \w     52.00 103.00   1.00    4.00    --  111.00 -50.00 150.00   51
 52  \w     51.00 108.00   1.00    4.00    --  111.00-111.00 120.00   57
 53  \w     50.00  78.00   1.00    4.00    --  111.00 -77.00 120.00   28
 54  \w     46.00  73.00   1.00    4.00    --  111.00 -92.00 120.00   27
 55  \w     43.00  68.00   1.00    4.00    --  111.00-111.00 150.00   25
 56  \w     54.00  81.00   1.00    4.00    --  111.00 -50.00  60.00   27
 57  \w     54.00  81.00   1.00    4.00    --  111.00 -64.00  30.00   27
 58  \w     41.00  69.00   1.00    4.00    --  111.00-111.00  30.00   28
 59  \w     52.00 111.00   1.00    4.00    --  111.00 -25.00   0.00   59
 60  \w     47.00  74.00   1.00    1.00    --   37.66 -99.00  60.00   27
 61  \w     50.00  77.00   1.00    1.00    --   37.66 -99.00 120.00   27
 62  \w     44.00  71.00   1.00    1.00    --   37.66-125.00 150.00   27
 63  \w     29.00  54.00   1.00    1.00    --   37.66 -57.00 150.00   25
 64  \w      4.00  37.00   1.00    1.00    --   37.66 -99.00 120.00   33
 65  \w      8.00  33.00   1.00    1.00    --   37.66 -99.00  60.00   25
 66  \w     16.00  43.00   1.00    1.00    --   37.66 -57.00  30.00   27
 67  \w     13.00  54.00   1.00    1.00    --   37.66 -77.00   0.00   41
 68  \w     42.00  86.00   1.00    1.00    --   37.66-125.00 -60.00   44
 69  \w     47.00  72.00   1.00    1.00    --   37.66 -99.00-150.00   25
 70  \w     32.00  64.00   1.00    1.00    --   37.66-125.00-180.00   32
 71  \w     33.00  59.00   1.00    1.00    --   37.66 -77.00 -90.00   26
 72  \w    -13.00  14.00   1.00    1.00    --   37.66 -57.00-120.00   27
 73  \w    -21.00   6.00   1.00    1.00    --   37.66 -77.00 -90.00   27
 74  \w    -26.00  13.00   1.00    1.00    --   37.66 -57.00-150.00   39
 75  \w     12.00  51.00   1.00    1.00    --   37.66  19.00 -90.00   39
 76  \w     22.00  65.00   1.00    1.00    --   37.66  38.00 -30.00   43
 77  \w     24.00  49.00   1.00    1.00    --   37.66  77.00  60.00   25
 78  \w     42.00  98.00   1.00    4.00    --  111.00 -38.00-120.00   56
 79  \w     63.00 108.00   1.00    4.00    --  111.00 -92.00-150.00   45
 80  \w    -27.00   0.00   1.00    1.00    --   37.66 -77.00   0.00   27
 81  \w    -29.00   7.00   1.00    1.00    --   37.66 -57.00 150.00   36
 82  \w     79.00 104.00   1.00    4.00    --  111.00 178.00-120.00   25
;
_diffrn_measurement_device 'four-circle diffractometer'
_diffrn_measurement_device_type 'SuperNova, Dual, Cu at zero, EosS2'
_diffrn_measurement_method '\f and \w scans'
_diffrn_orient_matrix_type 'CrysAlisPro convention (1999,Acta A55,543-557)'
_diffrn_orient_matrix_UB_11 0.0935763000
_diffrn_orient_matrix_UB_12 -0.0615848000
_diffrn_orient_matrix_UB_13 0.0448968000
_diffrn_orient_matrix_UB_21 -0.0458789000
_diffrn_orient_matrix_UB_22 -0.1129721000
_diffrn_orient_matrix_UB_23 0.0402473000
_diffrn_orient_matrix_UB_31 -0.0058108000
_diffrn_orient_matrix_UB_32 -0.0989385000
_diffrn_orient_matrix_UB_33 -0.0738700000
_diffrn_radiation_monochromator mirror
_diffrn_radiation_probe x-ray
_diffrn_radiation_type CuK\a
_diffrn_radiation_wavelength 1.54184
_diffrn_reflns_av_R_equivalents 0.0351
_diffrn_reflns_av_unetI/netI 0.0207
_diffrn_reflns_Laue_measured_fraction_full 1.000
_diffrn_reflns_Laue_measured_fraction_max 0.997
_diffrn_reflns_limit_h_max 18
_diffrn_reflns_limit_h_min -19
_diffrn_reflns_limit_k_max 11
_diffrn_reflns_limit_k_min -11
_diffrn_reflns_limit_l_max 19
_diffrn_reflns_limit_l_min -20
_diffrn_reflns_number 29400
_diffrn_reflns_point_group_measured_fraction_full 1.000
_diffrn_reflns_point_group_measured_fraction_max 0.997
_diffrn_reflns_theta_full 67.684
_diffrn_reflns_theta_max 73.790
_diffrn_reflns_theta_min 2.994
_diffrn_source 'micro-focus sealed X-ray tube'
_diffrn_source_type 'SuperNova (Cu) X-ray Source'
_exptl_absorpt_coefficient_mu 9.088
_exptl_absorpt_correction_T_max 0.52229
_exptl_absorpt_correction_T_min 0.48135
_exptl_absorpt_correction_type sphere
_exptl_absorpt_process_details
;
CrysAlisPro 1.171.38.46 (Rigaku Oxford Diffraction, 2015)
Spherical absorption correction
 using equivalent radius and absorption coefficient.
Empirical absorption correction using spherical harmonics,
 implemented in SCALE3 ABSPACK scaling algorithm.
;
_exptl_crystal_colour orange
_exptl_crystal_colour_primary orange
_exptl_crystal_density_diffrn 1.624
_exptl_crystal_description plate
_exptl_crystal_F_000 1160
_exptl_crystal_recrystallization_method 'Re-crystallisation from solvent: DCM/EtOH'
_exptl_crystal_size_max 0.277
_exptl_crystal_size_mid 0.13
_exptl_crystal_size_min 0.048
_exptl_crystal_size_rad 0.08
_refine_diff_density_max 1.002
_refine_diff_density_min -0.446
_refine_diff_density_rms 0.076
_refine_ls_extinction_method none
_refine_ls_goodness_of_fit_ref 1.062
_refine_ls_hydrogen_treatment mixed
_refine_ls_matrix_type full
_refine_ls_number_parameters 284
_refine_ls_number_reflns 4750
_refine_ls_number_restraints 0
_refine_ls_restrained_S_all 1.062
_refine_ls_R_factor_all 0.0314
_refine_ls_R_factor_gt 0.0275
_refine_ls_shift/su_max 0.001
_refine_ls_shift/su_mean 0.000
_refine_ls_structure_factor_coef Fsqd
_refine_ls_weighting_details 'w=1/[\s^2^(Fo^2^)+(0.0375P)^2^+2.4273P] where P=(Fo^2^+2Fc^2^)/3'
_refine_ls_weighting_scheme calc
_refine_ls_wR_factor_gt 0.0686
_refine_ls_wR_factor_ref 0.0727
_reflns_Friedel_coverage 0.000
_reflns_number_gt 4345
_reflns_number_total 4750
_reflns_threshold_expression 'I > 2\s(I)'
_cod_data_source_file c7dt02420g2.cif
_cod_data_source_block KMAb136_scale
_cod_database_code 7044409
_shelxl_version_number 2014/6
_shelx_space_group_comment
;
The symmetry employed for this shelxl refinement is uniquely defined
by the following loop, which should always be used as a source of
symmetry information in preference to the above space-group names.
They are only intended as comments.
;
_reflns_odcompleteness_completeness 98.60
_reflns_odcompleteness_iscentric 1
_reflns_odcompleteness_theta 74.33
_olex2_refinement_description
;
1. Fixed Uiso
 At 1.2 times of:
  All C(H) groups
 At 1.5 times of:
  All C(H,H,H) groups
2. Others
 Fixed Uiso: H11(0.034)
3.a Aromatic/amide H refined with riding coordinates:
 C14(H14), C15(H15), C22(H22), C23(H23), C24(H24), C25(H25), C26(H26),
 C32(H32), C33(H33), C34(H34), C35(H35), C36(H36), C42(H42), C43(H43), C44(H44),
  C45(H45), C46(H46)
3.b Idealised Me refined as rotating group:
 C16(H16A,H16B,H16C)
;
_ins_header
;
TITL KMAb136_scale in P2(1)/c 
REM P2(1)/c (#14 in standard setting)
CELL 1.54184  15.376491   9.489351  16.829585  90.0000 106.2632  90.0000
ZERR    4.00   0.000239   0.000124   0.000264   0.0000   0.0017   0.0000
LATT  1
SYMM -x, y+1/2,-z+1/2 
SFAC C H N O P S Cl Ru
UNIT 92.00 84.00 8.00 4.00 4.00 4.00 8.00 4.00
TREF
HKLF 4
END
;
_olex2_submission_special_instructions 'No special instructions were received'
_oxdiff_exptl_absorpt_empirical_details
;
Empirical correction (ABSPACK) includes:
- Absorption correction using spherical harmonics
- Frame scaling
;
_oxdiff_exptl_absorpt_empirical_full_max 1.884
_oxdiff_exptl_absorpt_empirical_full_min 0.716

loop_
_space_group_symop_operation_xyz
'x, y, z'
'-x, y+1/2, -z+1/2'
'-x, -y, -z'
'x, -y-1/2, z-1/2'

loop_
_atom_site_label
_atom_site_type_symbol
_atom_site_fract_x
_atom_site_fract_y
_atom_site_fract_z
_atom_site_U_iso_or_equiv
_atom_site_adp_type
_atom_site_occupancy
_atom_site_site_symmetry_order
_atom_site_calc_flag
_atom_site_refinement_flags_posn
Ru1 Ru 0.88519(2) 0.43593(2) 0.44427(2) 0.02158(7) Uani 1 1 d .
Cl1 Cl 0.85200(4) 0.67577(6) 0.38715(3) 0.02848(13) Uani 1 1 d .
Cl2 Cl 0.83163(4) 0.34638(7) 0.30480(4) 0.03395(14) Uani 1 1 d .
S1 S 0.96511(4) 0.51970(6) 0.58059(3) 0.02247(12) Uani 1 1 d .
P1 P 0.74319(4) 0.41058(7) 0.46625(4) 0.02470(13) Uani 1 1 d .
O1 O 0.93532(14) 0.1460(2) 0.50888(14) 0.0422(5) Uani 1 1 d .
N11 N 0.88958(15) 0.7887(2) 0.55995(14) 0.0282(4) Uani 1 1 d .
N13 N 0.93297(14) 0.7205(2) 0.68681(13) 0.0277(4) Uani 1 1 d .
C1 C 0.91558(17) 0.2573(3) 0.48447(16) 0.0297(5) Uani 1 1 d .
C12 C 0.92749(16) 0.6815(3) 0.60887(15) 0.0259(5) Uani 1 1 d .
C14 C 0.89670(18) 0.8539(3) 0.68609(17) 0.0316(5) Uani 1 1 d .
H14 H 0.8921 0.9048 0.7320 0.038 Uiso 1 1 calc R
C15 C 0.8692(2) 0.8966(3) 0.60646(17) 0.0337(6) Uani 1 1 d .
H15 H 0.8418 0.9820 0.5869 0.040 Uiso 1 1 calc R
C16 C 0.97292(18) 0.6384(3) 0.76206(15) 0.0333(6) Uani 1 1 d .
H16A H 0.9608 0.5401 0.7507 0.050 Uiso 1 1 calc GR
H16B H 0.9469 0.6678 0.8050 0.050 Uiso 1 1 calc GR
H16C H 1.0372 0.6537 0.7797 0.050 Uiso 1 1 calc GR
C21 C 0.73735(17) 0.4921(3) 0.56267(15) 0.0275(5) Uani 1 1 d .
C22 C 0.77245(18) 0.4255(3) 0.63896(17) 0.0305(5) Uani 1 1 d .
H22 H 0.7982 0.3364 0.6413 0.037 Uiso 1 1 calc R
C23 C 0.76877(19) 0.4927(3) 0.71165(17) 0.0354(6) Uani 1 1 d .
H23 H 0.7904 0.4469 0.7622 0.043 Uiso 1 1 calc R
C24 C 0.7334(2) 0.6263(3) 0.70916(18) 0.0382(6) Uani 1 1 d .
H24 H 0.7308 0.6703 0.7578 0.046 Uiso 1 1 calc R
C25 C 0.7017(2) 0.6953(3) 0.63396(19) 0.0375(6) Uani 1 1 d .
H25 H 0.6790 0.7864 0.6322 0.045 Uiso 1 1 calc R
C26 C 0.70394(18) 0.6280(3) 0.56159(17) 0.0330(5) Uani 1 1 d .
H26 H 0.6826 0.6749 0.5113 0.040 Uiso 1 1 calc R
C31 C 0.64280(17) 0.4844(3) 0.39105(17) 0.0319(5) Uani 1 1 d .
C32 C 0.56014(19) 0.4816(3) 0.41115(18) 0.0386(6) Uani 1 1 d .
H32 H 0.5570 0.4388 0.4600 0.046 Uiso 1 1 calc R
C33 C 0.4831(2) 0.5422(4) 0.3590(2) 0.0453(7) Uani 1 1 d .
H33 H 0.4287 0.5400 0.3730 0.054 Uiso 1 1 calc R
C34 C 0.4871(2) 0.6060(5) 0.2859(2) 0.0574(9) Uani 1 1 d .
H34 H 0.4358 0.6487 0.2515 0.069 Uiso 1 1 calc R
C35 C 0.5669(2) 0.6059(5) 0.2647(2) 0.0659(12) Uani 1 1 d .
H35 H 0.5692 0.6465 0.2150 0.079 Uiso 1 1 calc R
C36 C 0.64526(19) 0.5450(4) 0.3173(2) 0.0445(7) Uani 1 1 d .
H36 H 0.6991 0.5456 0.3023 0.053 Uiso 1 1 calc R
C41 C 0.70287(17) 0.2295(3) 0.47273(16) 0.0300(5) Uani 1 1 d .
C42 C 0.7146(2) 0.1311(3) 0.41501(18) 0.0370(6) Uani 1 1 d .
H42 H 0.7486 0.1547 0.3792 0.044 Uiso 1 1 calc R
C43 C 0.6758(2) -0.0018(3) 0.4107(2) 0.0426(7) Uani 1 1 d .
H43 H 0.6845 -0.0668 0.3722 0.051 Uiso 1 1 calc R
C44 C 0.6247(2) -0.0381(3) 0.4627(2) 0.0414(7) Uani 1 1 d .
H44 H 0.5969 -0.1259 0.4580 0.050 Uiso 1 1 calc R
C45 C 0.6149(2) 0.0566(3) 0.5218(2) 0.0424(7) Uani 1 1 d .
H45 H 0.5822 0.0311 0.5585 0.051 Uiso 1 1 calc R
C46 C 0.6535(2) 0.1890(3) 0.52686(19) 0.0376(6) Uani 1 1 d .
H46 H 0.6464 0.2520 0.5669 0.045 Uiso 1 1 calc R
H11 H 0.879(2) 0.787(3) 0.511(2) 0.034 Uiso 1 1 d .

loop_
_atom_site_aniso_label
_atom_site_aniso_U_11
_atom_site_aniso_U_22
_atom_site_aniso_U_33
_atom_site_aniso_U_23
_atom_site_aniso_U_13
_atom_site_aniso_U_12
Ru1 0.02297(10) 0.02330(11) 0.02072(10) -0.00022(6) 0.00981(7) -0.00196(6)
Cl1 0.0344(3) 0.0283(3) 0.0238(3) 0.0033(2) 0.0101(2) 0.0027(2)
Cl2 0.0381(3) 0.0397(3) 0.0266(3) -0.0069(2) 0.0133(2) -0.0106(3)
S1 0.0235(3) 0.0250(3) 0.0210(3) -0.0003(2) 0.0097(2) -0.0005(2)
P1 0.0241(3) 0.0278(3) 0.0247(3) -0.0002(2) 0.0109(2) -0.0027(2)
O1 0.0431(11) 0.0287(10) 0.0577(13) 0.0121(9) 0.0189(10) 0.0018(8)
N11 0.0370(11) 0.0253(10) 0.0250(10) -0.0006(8) 0.0132(9) -0.0010(8)
N13 0.0300(10) 0.0302(11) 0.0250(10) -0.0024(8) 0.0113(8) -0.0014(8)
C1 0.0280(12) 0.0351(14) 0.0301(12) -0.0037(10) 0.0150(10) -0.0064(10)
C12 0.0253(11) 0.0290(12) 0.0259(11) -0.0007(9) 0.0114(9) -0.0040(9)
C14 0.0392(14) 0.0261(12) 0.0340(13) -0.0069(10) 0.0175(11) -0.0034(10)
C15 0.0445(15) 0.0241(12) 0.0359(14) -0.0021(10) 0.0171(12) 0.0006(11)
C16 0.0346(13) 0.0441(15) 0.0227(12) -0.0001(11) 0.0101(10) 0.0060(11)
C21 0.0279(12) 0.0291(12) 0.0284(12) -0.0006(10) 0.0128(10) -0.0040(9)
C22 0.0301(12) 0.0330(13) 0.0305(13) 0.0019(10) 0.0118(10) 0.0005(10)
C23 0.0374(14) 0.0422(15) 0.0285(13) 0.0014(11) 0.0122(11) -0.0064(12)
C24 0.0422(15) 0.0418(16) 0.0361(14) -0.0086(12) 0.0202(12) -0.0095(12)
C25 0.0406(14) 0.0319(14) 0.0446(16) -0.0045(12) 0.0196(12) 0.0005(11)
C26 0.0354(13) 0.0315(13) 0.0338(13) 0.0026(11) 0.0125(11) 0.0008(10)
C31 0.0270(12) 0.0368(14) 0.0314(13) 0.0000(11) 0.0072(10) -0.0029(10)
C32 0.0319(14) 0.0491(17) 0.0367(15) 0.0022(13) 0.0128(12) 0.0004(12)
C33 0.0276(14) 0.064(2) 0.0436(17) 0.0014(15) 0.0083(12) 0.0021(13)
C34 0.0307(15) 0.088(3) 0.0469(19) 0.0161(18) 0.0007(13) 0.0021(16)
C35 0.0371(17) 0.113(3) 0.0444(19) 0.035(2) 0.0066(15) 0.0013(19)
C36 0.0260(13) 0.069(2) 0.0392(16) 0.0122(15) 0.0096(12) -0.0016(13)
C41 0.0263(12) 0.0311(13) 0.0339(13) 0.0007(10) 0.0107(10) -0.0014(10)
C42 0.0403(15) 0.0365(14) 0.0384(15) -0.0060(12) 0.0179(12) -0.0089(12)
C43 0.0467(17) 0.0341(15) 0.0487(17) -0.0097(13) 0.0161(14) -0.0056(12)
C44 0.0377(15) 0.0282(13) 0.0577(19) 0.0040(13) 0.0125(13) -0.0043(11)
C45 0.0402(15) 0.0396(16) 0.0538(19) 0.0066(13) 0.0239(14) -0.0061(12)
C46 0.0406(15) 0.0346(14) 0.0446(16) -0.0013(12) 0.0232(13) -0.0044(11)

loop_
_atom_type_symbol
_atom_type_description
_atom_type_scat_dispersion_real
_atom_type_scat_dispersion_imag
_atom_type_scat_source
C C 0.0181 0.0091 'International Tables Vol C Tables 4.2.6.8 and 6.1.1.4'
H H 0.0000 0.0000 'International Tables Vol C Tables 4.2.6.8 and 6.1.1.4'
Cl Cl 0.3639 0.7018 'International Tables Vol C Tables 4.2.6.8 and 6.1.1.4'
N N 0.0311 0.0180 'International Tables Vol C Tables 4.2.6.8 and 6.1.1.4'
O O 0.0492 0.0322 'International Tables Vol C Tables 4.2.6.8 and 6.1.1.4'
P P 0.2955 0.4335 'International Tables Vol C Tables 4.2.6.8 and 6.1.1.4'
Ru Ru 0.0552 3.2960 'International Tables Vol C Tables 4.2.6.8 and 6.1.1.4'
S S 0.3331 0.5567 'International Tables Vol C Tables 4.2.6.8 and 6.1.1.4'

loop_
_exptl_crystal_face_index_h
_exptl_crystal_face_index_k
_exptl_crystal_face_index_l
_exptl_crystal_face_perp_dist
-4 -5 6 0.0613
-2 3 9 0.1025
10 0 0 0.0246
-9 0 -1 0.0124
2 -4 -9 0.1103
3 2 -10 0.0175

loop_
_geom_angle_atom_site_label_1
_geom_angle_atom_site_label_2
_geom_angle_atom_site_label_3
_geom_angle
_geom_angle_site_symmetry_3
Cl1 Ru1 S1 83.025(19) 3_766
Cl2 Ru1 Cl1 88.22(2) .
Cl2 Ru1 S1 88.61(2) 3_766
S1 Ru1 Cl1 93.51(2) .
S1 Ru1 Cl2 169.85(2) .
S1 Ru1 S1 81.680(19) 3_766
P1 Ru1 Cl1 93.23(2) .
P1 Ru1 Cl2 92.20(2) .
P1 Ru1 S1 176.14(2) 3_766
P1 Ru1 S1 97.68(2) .
C1 Ru1 Cl1 176.72(8) .
C1 Ru1 Cl2 90.90(8) .
C1 Ru1 S1 93.80(7) 3_766
C1 Ru1 S1 86.82(8) .
C1 Ru1 P1 89.96(8) .
Ru1 S1 Ru1 98.321(19) 3_766
C12 S1 Ru1 115.32(8) .
C12 S1 Ru1 106.78(8) 3_766
C21 P1 Ru1 112.34(8) .
C21 P1 C31 102.12(12) .
C21 P1 C41 104.03(12) .
C31 P1 Ru1 119.70(9) .
C31 P1 C41 99.47(12) .
C41 P1 Ru1 116.91(8) .
C12 N11 C15 110.2(2) .
C12 N11 H11 124(2) .
C15 N11 H11 126(2) .
C12 N13 C14 109.2(2) .
C12 N13 C16 126.4(2) .
C14 N13 C16 124.3(2) .
O1 C1 Ru1 179.1(2) .
N11 C12 S1 128.32(19) .
N11 C12 N13 106.8(2) .
N13 C12 S1 124.86(19) .
N13 C14 H14 126.4 .
C15 C14 N13 107.3(2) .
C15 C14 H14 126.4 .
N11 C15 H15 126.8 .
C14 C15 N11 106.5(2) .
C14 C15 H15 126.8 .
N13 C16 H16A 109.5 .
N13 C16 H16B 109.5 .
N13 C16 H16C 109.5 .
H16A C16 H16B 109.5 .
H16A C16 H16C 109.5 .
H16B C16 H16C 109.5 .
C22 C21 P1 121.5(2) .
C26 C21 P1 119.6(2) .
C26 C21 C22 118.7(2) .
C21 C22 H22 120.0 .
C23 C22 C21 119.9(3) .
C23 C22 H22 120.0 .
C22 C23 H23 119.7 .
C24 C23 C22 120.5(3) .
C24 C23 H23 119.7 .
C23 C24 H24 120.1 .
C23 C24 C25 119.9(3) .
C25 C24 H24 120.1 .
C24 C25 H25 120.1 .
C26 C25 C24 119.8(3) .
C26 C25 H25 120.1 .
C21 C26 H26 119.4 .
C25 C26 C21 121.2(3) .
C25 C26 H26 119.4 .
C32 C31 P1 118.0(2) .
C36 C31 P1 123.3(2) .
C36 C31 C32 118.7(3) .
C31 C32 H32 119.7 .
C33 C32 C31 120.7(3) .
C33 C32 H32 119.7 .
C32 C33 H33 120.0 .
C32 C33 C34 120.0(3) .
C34 C33 H33 120.0 .
C33 C34 H34 120.1 .
C35 C34 C33 119.7(3) .
C35 C34 H34 120.1 .
C34 C35 H35 119.7 .
C34 C35 C36 120.5(3) .
C36 C35 H35 119.7 .
C31 C36 C35 120.3(3) .
C31 C36 H36 119.8 .
C35 C36 H36 119.8 .
C42 C41 P1 118.2(2) .
C46 C41 P1 123.4(2) .
C46 C41 C42 118.1(3) .
C41 C42 H42 119.8 .
C43 C42 C41 120.5(3) .
C43 C42 H42 119.8 .
C42 C43 H43 119.7 .
C44 C43 C42 120.6(3) .
C44 C43 H43 119.7 .
C43 C44 H44 120.2 .
C43 C44 C45 119.6(3) .
C45 C44 H44 120.2 .
C44 C45 H45 119.9 .
C44 C45 C46 120.3(3) .
C46 C45 H45 119.9 .
C41 C46 H46 119.5 .
C45 C46 C41 120.9(3) .
C45 C46 H46 119.5 .

loop_
_geom_bond_atom_site_label_1
_geom_bond_atom_site_label_2
_geom_bond_distance
_geom_bond_site_symmetry_2
Ru1 Cl1 2.4678(6) .
Ru1 Cl2 2.4139(6) .
Ru1 S1 2.4880(5) 3_766
Ru1 S1 2.4139(6) .
Ru1 P1 2.3269(6) .
Ru1 C1 1.836(3) .
S1 Ru1 2.4879(5) 3_766
S1 C12 1.753(3) .
P1 C21 1.823(3) .
P1 C31 1.839(3) .
P1 C41 1.840(3) .
O1 C1 1.143(3) .
N11 C12 1.336(3) .
N11 C15 1.377(3) .
N11 H11 0.79(3) .
N13 C12 1.343(3) .
N13 C14 1.382(3) .
N13 C16 1.467(3) .
C14 H14 0.9300 .
C14 C15 1.350(4) .
C15 H15 0.9300 .
C16 H16A 0.9600 .
C16 H16B 0.9600 .
C16 H16C 0.9600 .
C21 C22 1.397(4) .
C21 C26 1.386(4) .
C22 H22 0.9300 .
C22 C23 1.395(4) .
C23 H23 0.9300 .
C23 C24 1.376(4) .
C24 H24 0.9300 .
C24 C25 1.386(4) .
C25 H25 0.9300 .
C25 C26 1.384(4) .
C26 H26 0.9300 .
C31 C32 1.404(4) .
C31 C36 1.378(4) .
C32 H32 0.9300 .
C32 C33 1.386(4) .
C33 H33 0.9300 .
C33 C34 1.387(5) .
C34 H34 0.9300 .
C34 C35 1.372(5) .
C35 H35 0.9300 .
C35 C36 1.404(4) .
C36 H36 0.9300 .
C41 C42 1.395(4) .
C41 C46 1.393(4) .
C42 H42 0.9300 .
C42 C43 1.388(4) .
C43 H43 0.9300 .
C43 C44 1.374(4) .
C44 H44 0.9300 .
C44 C45 1.380(5) .
C45 H45 0.9300 .
C45 C46 1.382(4) .
C46 H46 0.9300 .

loop_
_exptl_oxdiff_crystal_face_indexfrac_h
_exptl_oxdiff_crystal_face_indexfrac_k
_exptl_oxdiff_crystal_face_indexfrac_l
_exptl_oxdiff_crystal_face_x
_exptl_oxdiff_crystal_face_y
_exptl_oxdiff_crystal_face_z
-4.0000 -5.0000 6.0002 0.2030 0.9899 0.0747
-2.0000 3.0000 9.0002 0.0322 0.1151 -0.9500
10.0000 -0.0000 -0.0005 0.9357 -0.4588 -0.0581
-9.0000 0.0000 -0.9996 -0.8871 0.3727 0.1261
2.0000 -4.0000 -9.0002 0.0294 -0.0021 1.0490
3.0000 2.0000 -10.0002 -0.2914 -0.7661 0.5234
